data_1545909
loop_
_publ_author_name
'Ruccolo, Serge'
'Rauch, Michael'
'Parkin, Gerard'

_publ_section_title
;
 Tris[(1-isopropylbenzimidazol-2-yl)dimethylsilyl]methyl metal complexes,
 [TismPriBenz]M: a new class of metallacarbatranes, isomerization to a
 tris(N-heterocyclic carbene) derivative, and evidence for an inverted
 ligand field
;
_journal_name_full 'Chem. Sci.'
_journal_paper_doi 10.1039/C7SC00499K
_journal_year 2017
_chemical_formula_sum 'C40 H54 Cu N6 Si3'
_chemical_formula_weight 766.70
_space_group_crystal_system trigonal
_space_group_IT_number 148
_space_group_name_Hall '-R 3'
_space_group_name_H-M_alt 'R -3 :H'
_symmetry_space_group_name_Hall '-R 3'
_symmetry_space_group_name_H-M 'R -3 :H'
_atom_sites_solution_hydrogens geom
_audit_creation_method SHELXL-2014/7
_audit_update_record
;
2017-01-25 deposited with the CCDC.
2017-03-29 downloaded from the CCDC.
;
_cell_angle_alpha 90
_cell_angle_beta 90
_cell_angle_gamma 120
_cell_formula_units_Z 6
_cell_length_a 16.4836(19)
_cell_length_b 16.4836(19)
_cell_length_c 26.069(3)
_cell_measurement_reflns_used 9879
_cell_measurement_temperature 130(2)
_cell_measurement_theta_max 30.53
_cell_measurement_theta_min 2.34
_cell_volume 6134.2(12)
_computing_cell_refinement 'Bruker SAINT'
_computing_data_collection 'Bruker APEX2'
_computing_data_reduction 'Bruker SAINT'
_computing_molecular_graphics 'Bruker SHELXTL'
_computing_publication_material 'Bruker SHELXTL'
_computing_structure_refinement 'SHELXL-2014/7 (Sheldrick, 2014)'
_computing_structure_solution 'SHELXS-97 (Sheldrick 2008)'
_diffrn_ambient_temperature 130(2)
_diffrn_measured_fraction_theta_full 1.000
_diffrn_measured_fraction_theta_max 1.000
_diffrn_measurement_device_type 'Bruker APEX-II CCD'
_diffrn_measurement_method '\f and \w scans'
_diffrn_radiation_type MoK\a
_diffrn_radiation_wavelength 0.71073
_diffrn_reflns_av_R_equivalents 0.0264
_diffrn_reflns_av_unetI/netI 0.0122
_diffrn_reflns_Laue_measured_fraction_full 1.000
_diffrn_reflns_Laue_measured_fraction_max 1.000
_diffrn_reflns_limit_h_max 23
_diffrn_reflns_limit_h_min -23
_diffrn_reflns_limit_k_max 23
_diffrn_reflns_limit_k_min -23
_diffrn_reflns_limit_l_max 37
_diffrn_reflns_limit_l_min -37
_diffrn_reflns_number 33358
_diffrn_reflns_point_group_measured_fraction_full 1.000
_diffrn_reflns_point_group_measured_fraction_max 1.000
_diffrn_reflns_theta_full 25.242
_diffrn_reflns_theta_max 30.548
_diffrn_reflns_theta_min 1.626
_exptl_absorpt_coefficient_mu 0.657
_exptl_absorpt_correction_T_max 0.7461
_exptl_absorpt_correction_T_min 0.6644
_exptl_absorpt_correction_type empirical
_exptl_absorpt_process_details sadabs
_exptl_crystal_colour colorless
_exptl_crystal_density_diffrn 1.245
_exptl_crystal_description cube
_exptl_crystal_F_000 2442
_exptl_crystal_size_max 0.480
_exptl_crystal_size_mid 0.480
_exptl_crystal_size_min 0.480
_refine_diff_density_max 0.630
_refine_diff_density_min -0.299
_refine_diff_density_rms 0.060
_refine_ls_extinction_method none
_refine_ls_goodness_of_fit_ref 0.960
_refine_ls_hydrogen_treatment constr
_refine_ls_matrix_type full
_refine_ls_number_parameters 155
_refine_ls_number_reflns 4192
_refine_ls_number_restraints 0
_refine_ls_restrained_S_all 0.960
_refine_ls_R_factor_all 0.0358
_refine_ls_R_factor_gt 0.0325
_refine_ls_shift/su_max 0.003
_refine_ls_shift/su_mean 0.000
_refine_ls_structure_factor_coef Fsqd
_refine_ls_weighting_details 'w=1/[\s^2^(Fo^2^)+(0.0521P)^2^+11.5002P] where P=(Fo^2^+2Fc^2^)/3'
_refine_ls_weighting_scheme calc
_refine_ls_wR_factor_gt 0.0861
_refine_ls_wR_factor_ref 0.0903
_reflns_Friedel_coverage 0.000
_reflns_number_gt 3885
_reflns_number_total 4192
_reflns_threshold_expression 'I > 2\s(I)'
_cod_data_source_file c7sc00499k2.cif
_cod_data_source_block cuc4mr
_cod_depositor_comments
;

2019-05-05
Z value and formula fixed to values more according to usual
chemical conventions.                 miguel
;
_cod_original_formula_sum 'C80 H108 Cu2 N12 Si6'
_cod_original_formula_weight 1533.40
_cod_original_formula_units_Z 3
_cod_original_cell_volume 6134.3(16)
_cod_database_code 1545909
_shelx_shelxl_version_number 2014/7
_shelx_space_group_comment
; 
The symmetry employed for this shelxl refinement is uniquely defined 
by the following loop, which should always be used as a source of 
symmetry information in preference to the above space-group names. 
They are only intended as comments. 
;
_shelx_estimated_absorpt_t_min 0.743
_shelx_estimated_absorpt_t_max 0.743

loop_
_space_group_symop_operation_xyz
'x, y, z'
'-y, x-y, z'
'-x+y, -x, z'
'x+2/3, y+1/3, z+1/3'
'-y+2/3, x-y+1/3, z+1/3'
'-x+y+2/3, -x+1/3, z+1/3'
'x+1/3, y+2/3, z+2/3'
'-y+1/3, x-y+2/3, z+2/3'
'-x+y+1/3, -x+2/3, z+2/3'
'-x, -y, -z'
'y, -x+y, -z'
'x-y, x, -z'
'-x+2/3, -y+1/3, -z+1/3'
'y+2/3, -x+y+1/3, -z+1/3'
'x-y+2/3, x+1/3, -z+1/3'
'-x+1/3, -y+2/3, -z+2/3'
'y+1/3, -x+y+2/3, -z+2/3'
'x-y+1/3, x+2/3, -z+2/3'

loop_
_atom_site_label
_atom_site_type_symbol
_atom_site_fract_x
_atom_site_fract_y
_atom_site_fract_z
_atom_site_U_iso_or_equiv
_atom_site_adp_type
_atom_site_occupancy
_atom_site_site_symmetry_order
_atom_site_calc_flag
_atom_site_refinement_flags_posn
_atom_site_refinement_flags_adp
_atom_site_refinement_flags_occupancy
Cu Cu 0.6667 0.3333 0.52707(2) 0.01757(7) Uani 1 3 d S T P
Si1 Si 0.71824(2) 0.25962(2) 0.62613(2) 0.01824(8) Uani 1 1 d . . .
N11 N 0.69073(7) 0.18602(7) 0.56927(4) 0.01979(18) Uani 1 1 d . . .
N12 N 0.66269(7) 0.15767(7) 0.48708(4) 0.02058(18) Uani 1 1 d . . .
C1 C 0.6667 0.3333 0.62022(7) 0.0176(3) Uani 1 3 d S T P
C2 C 0.93709(16) 0.03092(16) 0.49937(14) 0.0726(8) Uani 1 1 d . . .
H2A H 0.8934 0.0524 0.4976 0.087 Uiso 1 1 calc R U .
C11 C 0.68059(11) 0.17612(11) 0.68189(5) 0.0320(3) Uani 1 1 d . . .
H11A H 0.6235 0.1179 0.6728 0.048 Uiso 1 1 calc R U .
H11B H 0.6682 0.2046 0.7117 0.048 Uiso 1 1 calc R U .
H11C H 0.7305 0.1624 0.6903 0.048 Uiso 1 1 calc R U .
C12 C 0.84939(9) 0.32494(9) 0.62481(5) 0.0267(2) Uani 1 1 d . . .
H12A H 0.8714 0.3682 0.5956 0.040 Uiso 1 1 calc R U .
H12B H 0.8720 0.2804 0.6214 0.040 Uiso 1 1 calc R U .
H12C H 0.8734 0.3604 0.6568 0.040 Uiso 1 1 calc R U .
C13 C 0.67182(8) 0.21844(8) 0.52501(4) 0.0190(2) Uani 1 1 d . . .
C14 C 0.69541(8) 0.10520(8) 0.55852(5) 0.0217(2) Uani 1 1 d . . .
C15 C 0.71443(10) 0.04761(9) 0.58927(5) 0.0288(3) Uani 1 1 d . . .
H15A H 0.7287 0.0608 0.6247 0.035 Uiso 1 1 calc R U .
C16 C 0.71175(12) -0.03001(11) 0.56632(6) 0.0361(3) Uani 1 1 d . . .
H16A H 0.7243 -0.0705 0.5865 0.043 Uiso 1 1 calc R U .
C17 C 0.69105(12) -0.04957(10) 0.51427(6) 0.0362(3) Uani 1 1 d . . .
H17A H 0.6888 -0.1036 0.4999 0.043 Uiso 1 1 calc R U .
C18 C 0.67369(10) 0.00855(10) 0.48321(6) 0.0298(3) Uani 1 1 d . . .
H18A H 0.6604 -0.0042 0.4477 0.036 Uiso 1 1 calc R U .
C19 C 0.67649(8) 0.08629(8) 0.50605(5) 0.0225(2) Uani 1 1 d . . .
C20 C 0.63555(9) 0.16706(9) 0.43468(4) 0.0240(2) Uani 1 1 d . . .
H20A H 0.6311 0.2254 0.4340 0.029 Uiso 1 1 calc R U .
C21 C 0.70974(12) 0.18039(13) 0.39551(6) 0.0395(3) Uani 1 1 d . . .
H21A H 0.7708 0.2321 0.4063 0.059 Uiso 1 1 calc R U .
H21B H 0.6933 0.1949 0.3620 0.059 Uiso 1 1 calc R U .
H21C H 0.7129 0.1227 0.3930 0.059 Uiso 1 1 calc R U .
C22 C 0.53838(10) 0.08596(10) 0.42200(6) 0.0326(3) Uani 1 1 d . . .
H22A H 0.4935 0.0826 0.4478 0.049 Uiso 1 1 calc R U .
H22B H 0.5398 0.0272 0.4220 0.049 Uiso 1 1 calc R U .
H22C H 0.5193 0.0959 0.3881 0.049 Uiso 1 1 calc R U .

loop_
_atom_site_aniso_label
_atom_site_aniso_U_11
_atom_site_aniso_U_22
_atom_site_aniso_U_33
_atom_site_aniso_U_23
_atom_site_aniso_U_13
_atom_site_aniso_U_12
Cu 0.01870(9) 0.01870(9) 0.01531(11) 0.000 0.000 0.00935(4)
Si1 0.02080(15) 0.02058(15) 0.01465(14) 0.00099(10) -0.00055(10) 0.01134(12)
N11 0.0223(4) 0.0199(4) 0.0190(4) -0.0011(3) -0.0013(3) 0.0119(4)
N12 0.0225(4) 0.0209(4) 0.0186(4) -0.0022(3) -0.0011(3) 0.0110(4)
C1 0.0188(5) 0.0188(5) 0.0152(7) 0.000 0.000 0.0094(2)
C2 0.0416(10) 0.0438(11) 0.137(3) 0.0016(12) 0.0025(13) 0.0248(9)
C11 0.0443(8) 0.0363(7) 0.0236(6) 0.0104(5) 0.0064(5) 0.0264(6)
C12 0.0225(5) 0.0303(6) 0.0290(6) -0.0018(5) -0.0048(4) 0.0146(5)
C13 0.0186(5) 0.0205(5) 0.0171(4) -0.0008(4) 0.0003(4) 0.0091(4)
C14 0.0213(5) 0.0198(5) 0.0245(5) -0.0023(4) -0.0026(4) 0.0107(4)
C15 0.0331(6) 0.0276(6) 0.0308(6) -0.0023(5) -0.0081(5) 0.0190(5)
C16 0.0433(8) 0.0296(6) 0.0445(8) -0.0045(6) -0.0120(6) 0.0250(6)
C17 0.0427(8) 0.0288(6) 0.0448(8) -0.0106(6) -0.0105(6) 0.0237(6)
C18 0.0337(6) 0.0266(6) 0.0326(6) -0.0096(5) -0.0068(5) 0.0176(5)
C19 0.0216(5) 0.0212(5) 0.0248(5) -0.0031(4) -0.0026(4) 0.0109(4)
C20 0.0279(6) 0.0249(5) 0.0169(5) -0.0013(4) -0.0007(4) 0.0114(5)
C21 0.0416(8) 0.0511(9) 0.0239(6) 0.0003(6) 0.0088(5) 0.0218(7)
C22 0.0318(6) 0.0283(6) 0.0330(7) -0.0034(5) -0.0112(5) 0.0115(5)

loop_
_atom_type_symbol
_atom_type_description
_atom_type_scat_dispersion_real
_atom_type_scat_dispersion_imag
_atom_type_scat_source
C C 0.0033 0.0016 'International Tables Vol C Tables 4.2.6.8 and 6.1.1.4'
H H 0.0000 0.0000 'International Tables Vol C Tables 4.2.6.8 and 6.1.1.4'
N N 0.0061 0.0033 'International Tables Vol C Tables 4.2.6.8 and 6.1.1.4'
Si Si 0.0817 0.0704 'International Tables Vol C Tables 4.2.6.8 and 6.1.1.4'
Cu Cu 0.3201 1.2651 'International Tables Vol C Tables 4.2.6.8 and 6.1.1.4'

loop_
_geom_angle_atom_site_label_1
_geom_angle_atom_site_label_2
_geom_angle_atom_site_label_3
_geom_angle
_geom_angle_site_symmetry_1
_geom_angle_site_symmetry_3
C13 Cu C13 119.921(4) . 2_655
C13 Cu C13 119.923(3) . 3_665
C13 Cu C13 119.927(3) 2_655 3_665
C13 Cu C1 91.59(3) . .
C13 Cu C1 91.59(3) 2_655 .
C13 Cu C1 91.59(3) 3_665 .
C1 Si1 N11 109.55(6) . .
C1 Si1 C12 114.11(4) . .
N11 Si1 C12 101.48(5) . .
C1 Si1 C11 117.68(7) . .
N11 Si1 C11 105.07(6) . .
C12 Si1 C11 107.37(7) . .
C13 N11 C14 109.49(9) . .
C13 N11 Si1 117.00(8) . .
C14 N11 Si1 133.00(8) . .
C13 N12 C19 111.00(10) . .
C13 N12 C20 121.67(10) . .
C19 N12 C20 127.22(10) . .
Si1 C1 Si1 119.279(17) . 2_655
Si1 C1 Si1 119.279(17) . 3_665
Si1 C1 Si1 119.279(17) 2_655 3_665
Si1 C1 Cu 94.90(6) . .
Si1 C1 Cu 94.90(6) 2_655 .
Si1 C1 Cu 94.90(6) 3_665 .
C2 C2 C2 119.94(3) 11_666 12_546
N12 C13 N11 106.70(10) . .
N12 C13 Cu 134.14(9) . .
N11 C13 Cu 119.14(8) . .
C15 C14 N11 132.16(11) . .
C15 C14 C19 120.70(11) . .
N11 C14 C19 107.14(10) . .
C14 C15 C16 117.66(13) . .
C15 C16 C17 121.41(13) . .
C18 C17 C16 121.18(13) . .
C17 C18 C19 117.51(13) . .
C18 C19 N12 132.81(12) . .
C18 C19 C14 121.52(12) . .
N12 C19 C14 105.66(10) . .
N12 C20 C21 111.95(11) . .
N12 C20 C22 110.56(10) . .
C21 C20 C22 113.41(12) . .

loop_
_geom_bond_atom_site_label_1
_geom_bond_atom_site_label_2
_geom_bond_distance
_geom_bond_site_symmetry_2
Cu C13 1.9384(12) .
Cu C13 1.9384(12) 2_655
Cu C13 1.9384(12) 3_665
Cu C1 2.4283(18) .
Si1 C1 1.8042(4) .
Si1 N11 1.8233(10) .
Si1 C12 1.8726(13) .
Si1 C11 1.8811(13) .
N11 C13 1.3715(14) .
N11 C14 1.4007(15) .
N12 C13 1.3613(14) .
N12 C19 1.3958(15) .
N12 C20 1.4694(15) .
C1 Si1 1.8042(4) 2_655
C1 Si1 1.8042(4) 3_665
C2 C2 1.366(2) 11_666
C2 C2 1.366(2) 12_546
C14 C15 1.3928(17) .
C14 C19 1.4028(17) .
C15 C16 1.3930(19) .
C16 C17 1.397(2) .
C17 C18 1.389(2) .
C18 C19 1.3927(17) .
C20 C21 1.5225(19) .
C20 C22 1.5233(18) .
